data_7120094
loop_
_publ_author_name
'Wang, Cheng-Yong'
'Pan, Gao-Hui'
'Chen, Fan'
'Li, Jin-Heng'

_publ_section_title
;
 Oxidative cyclization of 2-allenyl-1,1'-biphenyls with \a-carbonyl alkyl
 bromides: facile access to functionalized phenanthrenes.
;
_journal_issue 34
_journal_name_full 'Chemical communications (Cambridge, England)'
_journal_page_first 4730
_journal_page_last 4733
_journal_paper_doi 10.1039/c7cc00483d
_journal_volume 53
_journal_year 2017
_chemical_formula_sum 'C21 H22 O3'
_chemical_formula_weight 322.38
_chemical_name_systematic
;
 ?
;
_space_group_crystal_system orthorhombic
_space_group_IT_number 19
_space_group_name_Hall 'P 2ac 2ab'
_space_group_name_H-M_alt 'P 21 21 21'
_symmetry_space_group_name_Hall 'P 2ac 2ab'
_symmetry_space_group_name_H-M 'P 21 21 21'
_atom_sites_solution_hydrogens geom
_audit_creation_method SHELXL-2013
_audit_update_record
;
2017-03-12 deposited with the CCDC.
2017-03-31 downloaded from the CCDC.
;
_cell_angle_alpha 90
_cell_angle_beta 90
_cell_angle_gamma 90
_cell_formula_units_Z 4
_cell_length_a 5.18168(13)
_cell_length_b 17.7177(4)
_cell_length_c 18.7318(4)
_cell_measurement_temperature 293(2)
_cell_volume 1719.72(7)
_computing_structure_refinement 'SHELXL-2013 (Sheldrick, 2013)'
_diffrn_ambient_temperature 293(2)
_diffrn_measured_fraction_theta_full 0.999
_diffrn_measured_fraction_theta_max 0.999
_diffrn_radiation_type CuK\a
_diffrn_radiation_wavelength 1.54184
_diffrn_reflns_av_R_equivalents 0.0775
_diffrn_reflns_av_unetI/netI 0.0364
_diffrn_reflns_Laue_measured_fraction_full 0.999
_diffrn_reflns_Laue_measured_fraction_max 0.999
_diffrn_reflns_limit_h_max 6
_diffrn_reflns_limit_h_min -6
_diffrn_reflns_limit_k_max 21
_diffrn_reflns_limit_k_min -21
_diffrn_reflns_limit_l_max 23
_diffrn_reflns_limit_l_min -22
_diffrn_reflns_number 23250
_diffrn_reflns_point_group_measured_fraction_full 1.000
_diffrn_reflns_point_group_measured_fraction_max 0.994
_diffrn_reflns_theta_full 67.684
_diffrn_reflns_theta_max 72.597
_diffrn_reflns_theta_min 3.434
_exptl_absorpt_coefficient_mu 0.655
_exptl_crystal_density_diffrn 1.245
_exptl_crystal_F_000 688
_refine_diff_density_max 0.263
_refine_diff_density_min -0.207
_refine_diff_density_rms 0.044
_refine_ls_abs_structure_details
;
 Flack x determined using 1168 quotients [(I+)-(I-)]/[(I+)+(I-)]
 (Parsons and Flack (2004), Acta Cryst. A60, s61).
;
_refine_ls_abs_structure_Flack 0.2(2)
_refine_ls_extinction_method none
_refine_ls_goodness_of_fit_ref 1.066
_refine_ls_hydrogen_treatment constr
_refine_ls_matrix_type full
_refine_ls_number_parameters 221
_refine_ls_number_reflns 3408
_refine_ls_number_restraints 0
_refine_ls_restrained_S_all 1.066
_refine_ls_R_factor_all 0.0574
_refine_ls_R_factor_gt 0.0513
_refine_ls_shift/su_max 0.000
_refine_ls_shift/su_mean 0.000
_refine_ls_structure_factor_coef Fsqd
_refine_ls_weighting_details
;
 w=1/[\s^2^(Fo^2^)+(0.0940P)^2^+0.1470P]
 where P=(Fo^2^+2Fc^2^)/3
;
_refine_ls_weighting_scheme calc
_refine_ls_wR_factor_gt 0.1423
_refine_ls_wR_factor_ref 0.1490
_reflns_Friedel_coverage 0.695
_reflns_Friedel_fraction_full 1.000
_reflns_Friedel_fraction_max 0.988
_reflns_number_gt 3035
_reflns_number_total 3408
_reflns_threshold_expression 'I > 2\s(I)'
_cod_data_source_file c7cc00483d2.cif
_cod_data_source_block exp_149
_cod_database_code 7120094
_shelx_space_group_comment
;
The symmetry employed for this shelxl refinement is uniquely defined
by the following loop, which should always be used as a source of
symmetry information in preference to the above space-group names.
They are only intended as comments.
;
_shelxl_version_number 2013-2

loop_
_space_group_symop_operation_xyz
'x, y, z'
'-x+1/2, -y, z+1/2'
'x+1/2, -y+1/2, -z'
'-x, y+1/2, -z+1/2'

loop_
_atom_site_label
_atom_site_type_symbol
_atom_site_fract_x
_atom_site_fract_y
_atom_site_fract_z
_atom_site_U_iso_or_equiv
_atom_site_adp_type
_atom_site_occupancy
_atom_site_site_symmetry_order
_atom_site_calc_flag
_atom_site_refinement_flags_posn
_atom_site_refinement_flags_adp
O1 O -0.1515(5) -0.45919(13) -0.15181(10) 0.0546(6) Uani 1 1 d . .
O2 O -0.8406(9) -0.67718(18) 0.07242(16) 0.1027(13) Uani 1 1 d . .
O3 O -0.6782(8) -0.62824(16) -0.02602(13) 0.0880(10) Uani 1 1 d . .
C1 C -0.4815(5) -0.43400(14) 0.09315(13) 0.0353(5) Uani 1 1 d . .
C2 C -0.4760(5) -0.39727(14) 0.15762(13) 0.0365(5) Uani 1 1 d . .
C3 C -0.2919(5) -0.33717(14) 0.16989(13) 0.0365(5) Uani 1 1 d . .
C4 C -0.2801(6) -0.29795(17) 0.23549(15) 0.0493(7) Uani 1 1 d . .
H4 H -0.3969 -0.3104 0.2713 0.059 Uiso 1 1 calc R U
C5 C -0.1021(7) -0.24215(17) 0.24805(16) 0.0550(8) Uani 1 1 d . .
H5 H -0.0977 -0.2177 0.2920 0.066 Uiso 1 1 calc R U
C6 C 0.0708(7) -0.22244(17) 0.19485(17) 0.0526(7) Uani 1 1 d . .
H6 H 0.1920 -0.1847 0.2031 0.063 Uiso 1 1 calc R U
C7 C 0.0638(6) -0.25837(14) 0.13017(16) 0.0437(6) Uani 1 1 d . .
H7 H 0.1800 -0.2442 0.0948 0.052 Uiso 1 1 calc R U
C8 C -0.1151(5) -0.31629(13) 0.11587(13) 0.0347(5) Uani 1 1 d . .
C9 C -0.1210(5) -0.35509(12) 0.04792(12) 0.0327(5) Uani 1 1 d . .
C10 C 0.0518(5) -0.33804(14) -0.00817(13) 0.0386(6) Uani 1 1 d . .
H10 H 0.1772 -0.3013 -0.0009 0.046 Uiso 1 1 calc R U
C11 C 0.0409(5) -0.37378(15) -0.07286(14) 0.0410(6) Uani 1 1 d . .
H11 H 0.1586 -0.3618 -0.1086 0.049 Uiso 1 1 calc R U
C12 C -0.1479(5) -0.42836(15) -0.08479(12) 0.0390(6) Uani 1 1 d . .
C13 C -0.3165(5) -0.44771(14) -0.03127(13) 0.0380(5) Uani 1 1 d . .
H13 H -0.4401 -0.4847 -0.0397 0.046 Uiso 1 1 calc R U
C14 C -0.3056(5) -0.41232(13) 0.03655(12) 0.0325(5) Uani 1 1 d . .
C15 C -0.6589(6) -0.41732(18) 0.21736(14) 0.0494(7) Uani 1 1 d . .
H15A H -0.7821 -0.4537 0.2006 0.074 Uiso 1 1 calc R U
H15B H -0.7477 -0.3727 0.2330 0.074 Uiso 1 1 calc R U
H15C H -0.5632 -0.4383 0.2565 0.074 Uiso 1 1 calc R U
C16 C -0.6633(6) -0.49857(15) 0.07815(14) 0.0418(6) Uani 1 1 d . .
H16A H -0.7404 -0.4915 0.0314 0.050 Uiso 1 1 calc R U
H16B H -0.8011 -0.4981 0.1132 0.050 Uiso 1 1 calc R U
C17 C -0.5263(7) -0.57659(16) 0.08030(16) 0.0538(8) Uani 1 1 d . .
H17 H -0.3683 -0.5725 0.0518 0.065 Uiso 1 1 calc R U
C18 C -0.7003(8) -0.63310(17) 0.04403(17) 0.0579(8) Uani 1 1 d . .
C19 C -0.4500(11) -0.6009(2) 0.1538(2) 0.0807(13) Uani 1 1 d . .
H19A H -0.3297 -0.5653 0.1734 0.121 Uiso 1 1 calc R U
H19B H -0.3708 -0.6499 0.1516 0.121 Uiso 1 1 calc R U
H19C H -0.6004 -0.6032 0.1837 0.121 Uiso 1 1 calc R U
C20 C -0.8368(16) -0.6783(3) -0.0677(3) 0.118(2) Uani 1 1 d . .
H20A H -0.7808 -0.6773 -0.1166 0.178 Uiso 1 1 calc R U
H20B H -1.0135 -0.6623 -0.0650 0.178 Uiso 1 1 calc R U
H20C H -0.8217 -0.7287 -0.0494 0.178 Uiso 1 1 calc R U
C21 C -0.3641(8) -0.5048(2) -0.17010(18) 0.0698(10) Uani 1 1 d . .
H21A H -0.3530 -0.5185 -0.2196 0.105 Uiso 1 1 calc R U
H21B H -0.5211 -0.4773 -0.1619 0.105 Uiso 1 1 calc R U
H21C H -0.3632 -0.5496 -0.1412 0.105 Uiso 1 1 calc R U

loop_
_atom_site_aniso_label
_atom_site_aniso_U_11
_atom_site_aniso_U_22
_atom_site_aniso_U_33
_atom_site_aniso_U_23
_atom_site_aniso_U_13
_atom_site_aniso_U_12
O1 0.0554(13) 0.0709(13) 0.0375(10) -0.0140(9) 0.0057(9) -0.0062(11)
O2 0.139(3) 0.095(2) 0.0735(18) 0.0055(16) -0.001(2) -0.063(2)
O3 0.129(3) 0.0835(17) 0.0517(14) 0.0018(12) -0.0138(16) -0.0359(19)
C1 0.0298(13) 0.0377(11) 0.0383(12) 0.0053(9) 0.0009(10) 0.0014(10)
C2 0.0330(13) 0.0418(12) 0.0346(12) 0.0053(9) 0.0044(10) 0.0062(10)
C3 0.0337(13) 0.0406(12) 0.0350(11) 0.0006(9) -0.0003(9) 0.0091(10)
C4 0.0504(17) 0.0599(16) 0.0376(13) -0.0054(12) 0.0031(12) 0.0094(13)
C5 0.062(2) 0.0566(17) 0.0468(16) -0.0166(12) -0.0072(14) 0.0085(15)
C6 0.0578(19) 0.0459(14) 0.0542(16) -0.0091(12) -0.0112(14) -0.0021(14)
C7 0.0454(16) 0.0400(13) 0.0456(14) -0.0002(10) -0.0034(12) -0.0029(11)
C8 0.0341(13) 0.0347(11) 0.0353(11) 0.0026(9) -0.0033(9) 0.0051(10)
C9 0.0306(12) 0.0324(10) 0.0350(11) 0.0049(8) -0.0016(9) 0.0029(9)
C10 0.0365(14) 0.0414(12) 0.0379(12) 0.0048(9) 0.0030(10) -0.0036(10)
C11 0.0368(14) 0.0489(14) 0.0375(12) 0.0050(10) 0.0070(10) -0.0003(11)
C12 0.0405(15) 0.0452(13) 0.0313(11) -0.0016(9) 0.0012(10) 0.0040(11)
C13 0.0356(14) 0.0406(11) 0.0378(12) -0.0011(9) 0.0007(10) -0.0025(10)
C14 0.0283(12) 0.0357(10) 0.0337(11) 0.0035(9) -0.0001(9) 0.0030(9)
C15 0.0463(17) 0.0613(16) 0.0407(13) 0.0065(12) 0.0100(12) 0.0025(13)
C16 0.0375(14) 0.0438(13) 0.0440(13) 0.0043(10) 0.0007(11) -0.0064(11)
C17 0.066(2) 0.0421(14) 0.0530(16) 0.0052(12) -0.0089(14) -0.0049(14)
C18 0.078(2) 0.0426(13) 0.0533(16) 0.0058(12) -0.0044(16) -0.0098(15)
C19 0.113(4) 0.0565(19) 0.073(2) 0.0079(16) -0.028(2) 0.001(2)
C20 0.169(6) 0.108(4) 0.078(3) -0.019(3) -0.037(4) -0.031(4)
C21 0.062(2) 0.097(3) 0.0503(16) -0.0310(18) 0.0032(15) -0.013(2)

loop_
_atom_type_symbol
_atom_type_description
_atom_type_scat_dispersion_real
_atom_type_scat_dispersion_imag
_atom_type_scat_source
C C 0.0181 0.0091 'International Tables Vol C Tables 4.2.6.8 and 6.1.1.4'
H H 0.0000 0.0000 'International Tables Vol C Tables 4.2.6.8 and 6.1.1.4'
O O 0.0492 0.0322 'International Tables Vol C Tables 4.2.6.8 and 6.1.1.4'

loop_
_geom_angle_atom_site_label_1
_geom_angle_atom_site_label_2
_geom_angle_atom_site_label_3
_geom_angle
C12 O1 C21 117.5(2)
C18 O3 C20 116.7(4)
C2 C1 C14 120.3(2)
C2 C1 C16 122.5(2)
C14 C1 C16 117.2(2)
C1 C2 C3 120.2(2)
C1 C2 C15 121.9(2)
C3 C2 C15 118.0(2)
C4 C3 C8 117.8(2)
C4 C3 C2 121.9(2)
C8 C3 C2 120.4(2)
C5 C4 C3 122.2(3)
C4 C5 C6 119.5(3)
C7 C6 C5 120.2(3)
C6 C7 C8 121.6(3)
C7 C8 C3 118.7(2)
C7 C8 C9 121.8(2)
C3 C8 C9 119.4(2)
C14 C9 C10 118.1(2)
C14 C9 C8 119.3(2)
C10 C9 C8 122.6(2)
C11 C10 C9 122.2(2)
C10 C11 C12 119.5(2)
O1 C12 C13 124.1(3)
O1 C12 C11 115.7(2)
C13 C12 C11 120.2(2)
C12 C13 C14 121.2(2)
C9 C14 C13 118.7(2)
C9 C14 C1 120.4(2)
C13 C14 C1 120.9(2)
C1 C16 C17 112.6(2)
C19 C17 C18 112.4(3)
C19 C17 C16 113.6(3)
C18 C17 C16 107.8(3)
O2 C18 O3 122.6(4)
O2 C18 C17 126.7(3)
O3 C18 C17 110.6(3)

loop_
_geom_bond_atom_site_label_1
_geom_bond_atom_site_label_2
_geom_bond_distance
O1 C12 1.369(3)
O1 C21 1.408(4)
O2 C18 1.192(5)
O3 C18 1.320(4)
O3 C20 1.439(6)
C1 C2 1.372(3)
C1 C14 1.450(3)
C1 C16 1.508(3)
C2 C3 1.448(4)
C2 C15 1.509(4)
C3 C4 1.413(4)
C3 C8 1.414(3)
C4 C5 1.372(5)
C5 C6 1.385(5)
C6 C7 1.369(4)
C7 C8 1.409(4)
C8 C9 1.447(3)
C9 C14 1.410(3)
C9 C10 1.413(3)
C10 C11 1.368(4)
C11 C12 1.394(4)
C12 C13 1.373(4)
C13 C14 1.418(3)
C16 C17 1.554(4)
C17 C19 1.496(4)
C17 C18 1.509(4)
